data_7030524
loop_
_publ_author_name
'Amoroso, Angelo J.'
'Edwards, Peter G.'
'Howard, Sian T.'
'Kariuki, Benson M.'
'Knight, James C.'
'Ooi, Liling'
'Malik, K. M. Abdul'
'Stratford, Lisa'
'Al-Sudani, A.-R. H.'

_publ_section_title
;
 The synthesis and coordination chemistry of a tris-8-aminoquinoline
 tripodal ligand
;
_journal_coden_ASTM DTARAF
_journal_issue 39
_journal_name_full 'Dalton Transactions'
_journal_page_first 8356
_journal_page_last 8362
_journal_paper_doi 10.1039/b909122j
_journal_year 2009
_chemical_formula_moiety 'C33 H33 N7'
_chemical_formula_sum 'C33 H33 N7'
_chemical_formula_weight 527.66
_space_group_IT_number 14
_symmetry_cell_setting monoclinic
_symmetry_space_group_name_Hall '-P 2ybc'
_symmetry_space_group_name_H-M 'P 1 21/c 1'
_atom_sites_solution_hydrogens geom
_atom_sites_solution_primary direct
_atom_sites_solution_secondary difmap
_audit_creation_method SHELXL-97
_cell_angle_alpha 90.00
_cell_angle_beta 91.7806(8)
_cell_angle_gamma 90.00
_cell_formula_units_Z 4
_cell_length_a 19.5530(5)
_cell_length_b 8.6310(2)
_cell_length_c 16.1819(3)
_cell_measurement_reflns_used 17167
_cell_measurement_temperature 150(2)
_cell_measurement_theta_max 26.02
_cell_measurement_theta_min 2.91
_cell_volume 2729.57(11)
_computing_cell_refinement 'HKL Scalepack (Otwinowski & Minor, 1997)'
_computing_data_collection 'Collect (Nonius BV, 1997-2000)'
_computing_data_reduction 'HKL Denzo and Scalepack (Otwinowski & Minor, 1997)'
_computing_molecular_graphics 'Ortep-3 for Windows (Farrugia, 1997)'
_computing_publication_material 'WinGX publication routines (Farrugia, 1999)'
_computing_structure_refinement 'SHELXL-97 (Sheldrick, 1997)'
_computing_structure_solution 'Dirdif-99 (Beurskens et al., 1999)'
_diffrn_ambient_temperature 150(2)
_diffrn_measured_fraction_theta_full 0.997
_diffrn_measured_fraction_theta_max 0.997
_diffrn_measurement_device_type 'Bruker-Nonius KappaCCD'
_diffrn_measurement_method '\f and \w'
_diffrn_radiation_monochromator graphite
_diffrn_radiation_source 'fine-focus sealed tube'
_diffrn_radiation_type MoK\a
_diffrn_radiation_wavelength 0.71073
_diffrn_reflns_av_R_equivalents 0.0792
_diffrn_reflns_av_sigmaI/netI 0.0563
_diffrn_reflns_limit_h_max 24
_diffrn_reflns_limit_h_min -22
_diffrn_reflns_limit_k_max 10
_diffrn_reflns_limit_k_min -10
_diffrn_reflns_limit_l_max 19
_diffrn_reflns_limit_l_min -19
_diffrn_reflns_number 26218
_diffrn_reflns_theta_full 26.01
_diffrn_reflns_theta_max 26.01
_diffrn_reflns_theta_min 3.13
_exptl_absorpt_coefficient_mu 0.079
_exptl_absorpt_correction_T_max 0.9961
_exptl_absorpt_correction_T_min 0.9768
_exptl_absorpt_correction_type multi-scan
_exptl_absorpt_process_details 'Sortav (Blessing, 1995)'
_exptl_crystal_colour colourless
_exptl_crystal_density_diffrn 1.284
_exptl_crystal_density_method 'not measured'
_exptl_crystal_description plate
_exptl_crystal_F_000 1120
_exptl_crystal_size_max 0.30
_exptl_crystal_size_mid 0.25
_exptl_crystal_size_min 0.05
_refine_diff_density_max 0.187
_refine_diff_density_min -0.226
_refine_diff_density_rms 0.042
_refine_ls_extinction_coef 0.0144(12)
_refine_ls_extinction_expression Fc^*^=kFc[1+0.001xFc^2^\l^3^/sin(2\q)]^-1/4^
_refine_ls_extinction_method SHELXL
_refine_ls_goodness_of_fit_ref 1.025
_refine_ls_hydrogen_treatment mixed
_refine_ls_matrix_type full
_refine_ls_number_parameters 374
_refine_ls_number_reflns 5358
_refine_ls_number_restraints 3
_refine_ls_restrained_S_all 1.024
_refine_ls_R_factor_all 0.0727
_refine_ls_R_factor_gt 0.0462
_refine_ls_shift/su_max 0.001
_refine_ls_shift/su_mean 0.000
_refine_ls_structure_factor_coef Fsqd
_refine_ls_weighting_details 'calc w=1/[\s^2^(Fo^2^)+(0.0533P)^2^+0.4861P] where P=(Fo^2^+2Fc^2^)/3'
_refine_ls_weighting_scheme calc
_refine_ls_wR_factor_gt 0.1052
_refine_ls_wR_factor_ref 0.1166
_reflns_number_gt 3897
_reflns_number_total 5358
_reflns_threshold_expression >2sigma(I)
_cod_duplicate_entry 7002366
_cod_data_source_file b909122j.txt
_cod_data_source_block 01Lisa1_s92
_cod_depositor_comments
;
The following automatic conversions were performed:

'_symmetry_cell_setting' value 'Monoclinic' changed to 'monoclinic'
according to
/usr/data/users/saulius/automatic-downloads/retrospective/RSC/lib/dictionaries/cif_core.dic
dictionary named 'cif_core.dic' version 2.4.2 from 2011-04-26.

Automatic conversion script
Id: cif_fix_values 2281 2013-09-26 08:29:07Z andrius 
;
_cod_original_sg_symbol_H-M P2(1)/c
_cod_database_code 7030524

loop_
_symmetry_equiv_pos_as_xyz
'x, y, z'
'-x, y+1/2, -z+1/2'
'-x, -y, -z'
'x, -y-1/2, z-1/2'

loop_
_atom_site_label
_atom_site_type_symbol
_atom_site_fract_x
_atom_site_fract_y
_atom_site_fract_z
_atom_site_U_iso_or_equiv
_atom_site_adp_type
_atom_site_occupancy
_atom_site_symmetry_multiplicity
_atom_site_calc_flag
_atom_site_refinement_flags
N1 N 0.21089(7) 0.13727(15) 0.02671(7) 0.0262(3) Uani 1 1 d .
N2 N 0.32211(7) 0.47467(16) -0.01928(8) 0.0319(3) Uani 1 1 d D
H2 H 0.3430(9) 0.4252(19) -0.0643(8) 0.045(5) Uiso 1 1 d D
N3 N 0.21103(7) 0.18711(17) 0.20973(8) 0.0334(3) Uani 1 1 d D
H3 H 0.1760(7) 0.2552(18) 0.1909(11) 0.050(6) Uiso 1 1 d D
N4 N 0.06903(7) 0.17868(17) 0.02313(8) 0.0321(3) Uani 1 1 d D
H4 H 0.1004(8) 0.212(2) 0.0653(9) 0.048(5) Uiso 1 1 d D
N5 N 0.43535(7) 0.57269(17) -0.09579(8) 0.0343(4) Uani 1 1 d .
N6 N 0.19561(7) 0.49010(17) 0.24810(8) 0.0342(4) Uani 1 1 d .
N7 N 0.04204(7) 0.33690(16) 0.15995(8) 0.0304(3) Uani 1 1 d .
C1 C 0.25211(8) 0.24128(19) -0.02249(9) 0.0289(4) Uani 1 1 d .
H1A H 0.2242 0.2796 -0.0704 0.035 Uiso 1 1 calc R
H1B H 0.2916 0.1837 -0.0439 0.035 Uiso 1 1 calc R
C2 C 0.27768(8) 0.37741(19) 0.02854(9) 0.0280(4) Uani 1 1 d .
H2A H 0.2383 0.4391 0.0469 0.034 Uiso 1 1 calc R
H2B H 0.3031 0.3391 0.0783 0.034 Uiso 1 1 calc R
C3 C 0.25210(9) 0.04639(19) 0.08627(10) 0.0306(4) Uani 1 1 d .
H3A H 0.2978 0.0944 0.0940 0.037 Uiso 1 1 calc R
H3B H 0.2584 -0.0598 0.0646 0.037 Uiso 1 1 calc R
C4 C 0.21729(10) 0.0387(2) 0.16897(10) 0.0364(4) Uani 1 1 d .
H4A H 0.1710 -0.0059 0.1601 0.044 Uiso 1 1 calc R
H4B H 0.2436 -0.0322 0.2060 0.044 Uiso 1 1 calc R
C5 C 0.16546(8) 0.03785(19) -0.02392(10) 0.0305(4) Uani 1 1 d .
H5A H 0.1544 -0.0562 0.0080 0.037 Uiso 1 1 calc R
H5B H 0.1897 0.0047 -0.0737 0.037 Uiso 1 1 calc R
C6 C 0.09955(8) 0.1188(2) -0.05039(9) 0.0306(4) Uani 1 1 d .
H6A H 0.1092 0.2044 -0.0890 0.037 Uiso 1 1 calc R
H6B H 0.0680 0.0448 -0.0787 0.037 Uiso 1 1 calc R
C7 C 0.36264(8) 0.58389(18) 0.02024(10) 0.0277(4) Uani 1 1 d .
C8 C 0.34921(9) 0.64346(19) 0.09717(10) 0.0320(4) Uani 1 1 d .
H8 H 0.3105 0.6073 0.1256 0.038 Uiso 1 1 calc R
C9 C 0.39165(9) 0.7564(2) 0.13418(11) 0.0358(4) Uani 1 1 d .
H9 H 0.3811 0.7957 0.1871 0.043 Uiso 1 1 calc R
C10 C 0.44798(9) 0.8111(2) 0.09550(11) 0.0363(4) Uani 1 1 d .
H10 H 0.4757 0.8889 0.1211 0.044 Uiso 1 1 calc R
C11 C 0.46478(8) 0.75140(19) 0.01730(10) 0.0317(4) Uani 1 1 d .
C12 C 0.42223(8) 0.63785(19) -0.02096(9) 0.0283(4) Uani 1 1 d .
C13 C 0.52335(9) 0.7962(2) -0.02585(11) 0.0380(4) Uani 1 1 d .
H13 H 0.5538 0.8717 -0.0028 0.046 Uiso 1 1 calc R
C14 C 0.53608(9) 0.7312(2) -0.10035(11) 0.0410(5) Uani 1 1 d .
H14 H 0.5751 0.7615 -0.1299 0.049 Uiso 1 1 calc R
C15 C 0.49103(9) 0.6190(2) -0.13304(11) 0.0400(5) Uani 1 1 d .
H15 H 0.5010 0.5737 -0.1848 0.048 Uiso 1 1 calc R
C16 C 0.26613(8) 0.2635(2) 0.24559(9) 0.0301(4) Uani 1 1 d .
C17 C 0.32868(9) 0.1942(2) 0.26501(10) 0.0355(4) Uani 1 1 d .
H17 H 0.3355 0.0882 0.2519 0.043 Uiso 1 1 calc R
C18 C 0.38211(9) 0.2790(2) 0.30389(10) 0.0389(5) Uani 1 1 d .
H18 H 0.4244 0.2288 0.3163 0.047 Uiso 1 1 calc R
C19 C 0.37479(9) 0.4313(2) 0.32417(10) 0.0374(4) Uani 1 1 d .
H19 H 0.4119 0.4865 0.3495 0.045 Uiso 1 1 calc R
C20 C 0.31175(9) 0.5065(2) 0.30730(9) 0.0316(4) Uani 1 1 d .
C21 C 0.25753(8) 0.4238(2) 0.26709(9) 0.0291(4) Uani 1 1 d .
C22 C 0.29842(9) 0.6607(2) 0.33033(10) 0.0362(4) Uani 1 1 d .
H22 H 0.3331 0.7203 0.3578 0.043 Uiso 1 1 calc R
C23 C 0.23567(9) 0.7243(2) 0.31314(10) 0.0378(4) Uani 1 1 d .
H23 H 0.2257 0.8273 0.3298 0.045 Uiso 1 1 calc R
C24 C 0.18620(10) 0.6351(2) 0.27055(10) 0.0370(4) Uani 1 1 d .
H24 H 0.1433 0.6819 0.2570 0.044 Uiso 1 1 calc R
C25 C 0.00884(8) 0.25946(18) 0.02282(9) 0.0264(4) Uani 1 1 d .
C26 C -0.03782(8) 0.2671(2) -0.04320(10) 0.0322(4) Uani 1 1 d .
H26 H -0.0278 0.2176 -0.0939 0.039 Uiso 1 1 calc R
C27 C -0.09989(9) 0.3476(2) -0.03581(11) 0.0378(4) Uani 1 1 d .
H27 H -0.1309 0.3524 -0.0821 0.045 Uiso 1 1 calc R
C28 C -0.11678(9) 0.4190(2) 0.03576(11) 0.0383(4) Uani 1 1 d .
H28 H -0.1597 0.4695 0.0397 0.046 Uiso 1 1 calc R
C29 C -0.06996(8) 0.41765(19) 0.10443(10) 0.0300(4) Uani 1 1 d .
C30 C -0.00688(8) 0.33928(18) 0.09763(9) 0.0268(4) Uani 1 1 d .
C31 C -0.08170(9) 0.4932(2) 0.17991(11) 0.0365(4) Uani 1 1 d .
H31 H -0.1235 0.5467 0.1875 0.044 Uiso 1 1 calc R
C32 C -0.03307(9) 0.4892(2) 0.24196(11) 0.0366(4) Uani 1 1 d .
H32 H -0.0406 0.5389 0.2933 0.044 Uiso 1 1 calc R
C33 C 0.02833(9) 0.4106(2) 0.22883(10) 0.0347(4) Uani 1 1 d .
H33 H 0.0622 0.4105 0.2722 0.042 Uiso 1 1 calc R

loop_
_atom_site_aniso_label
_atom_site_aniso_U_11
_atom_site_aniso_U_22
_atom_site_aniso_U_33
_atom_site_aniso_U_23
_atom_site_aniso_U_13
_atom_site_aniso_U_12
N1 0.0251(7) 0.0281(7) 0.0259(7) 0.0004(6) 0.0052(5) -0.0020(6)
N2 0.0315(8) 0.0363(8) 0.0282(7) 0.0015(6) 0.0051(6) -0.0078(7)
N3 0.0319(9) 0.0402(9) 0.0284(7) -0.0007(6) 0.0044(6) -0.0023(7)
N4 0.0279(8) 0.0428(9) 0.0253(7) -0.0064(6) -0.0006(6) 0.0028(7)
N5 0.0307(8) 0.0394(9) 0.0330(7) 0.0055(6) 0.0048(6) -0.0006(7)
N6 0.0310(8) 0.0437(9) 0.0278(7) 0.0058(6) 0.0001(6) 0.0011(7)
N7 0.0312(8) 0.0344(8) 0.0259(7) 0.0003(6) 0.0020(6) -0.0002(6)
C1 0.0280(9) 0.0332(9) 0.0260(8) 0.0015(7) 0.0064(7) -0.0005(7)
C2 0.0253(9) 0.0333(9) 0.0257(8) 0.0030(7) 0.0029(6) -0.0024(7)
C3 0.0304(9) 0.0283(9) 0.0333(9) 0.0026(7) 0.0029(7) 0.0040(7)
C4 0.0417(11) 0.0338(10) 0.0337(9) 0.0060(8) 0.0027(8) -0.0060(8)
C5 0.0332(10) 0.0298(9) 0.0291(8) -0.0060(7) 0.0084(7) -0.0050(7)
C6 0.0322(10) 0.0347(9) 0.0251(8) -0.0049(7) 0.0042(7) -0.0053(8)
C7 0.0263(9) 0.0273(8) 0.0294(8) 0.0049(7) -0.0009(7) -0.0006(7)
C8 0.0264(9) 0.0357(10) 0.0338(9) 0.0039(8) 0.0029(7) -0.0024(8)
C9 0.0352(10) 0.0386(10) 0.0335(9) -0.0006(8) 0.0015(8) -0.0007(8)
C10 0.0309(10) 0.0375(10) 0.0402(10) 0.0020(8) -0.0041(8) -0.0053(8)
C11 0.0246(9) 0.0337(9) 0.0367(9) 0.0098(7) -0.0027(7) 0.0011(7)
C12 0.0257(9) 0.0305(9) 0.0286(8) 0.0079(7) -0.0011(7) 0.0023(7)
C13 0.0266(10) 0.0438(11) 0.0436(10) 0.0095(9) 0.0001(8) -0.0067(8)
C14 0.0281(10) 0.0498(12) 0.0454(11) 0.0130(9) 0.0070(8) -0.0042(9)
C15 0.0357(11) 0.0487(11) 0.0360(9) 0.0069(8) 0.0084(8) 0.0025(9)
C16 0.0299(10) 0.0408(10) 0.0196(7) 0.0048(7) 0.0035(7) -0.0038(8)
C17 0.0371(10) 0.0426(11) 0.0272(8) 0.0039(8) 0.0053(7) 0.0038(8)
C18 0.0272(10) 0.0596(13) 0.0300(9) 0.0069(9) 0.0020(7) 0.0050(9)
C19 0.0278(10) 0.0538(12) 0.0304(9) 0.0042(8) 0.0001(7) -0.0042(8)
C20 0.0304(10) 0.0439(11) 0.0206(7) 0.0075(7) 0.0027(7) -0.0053(8)
C21 0.0281(9) 0.0406(10) 0.0188(7) 0.0060(7) 0.0038(7) -0.0010(8)
C22 0.0418(11) 0.0410(10) 0.0258(8) 0.0047(8) 0.0013(7) -0.0102(9)
C23 0.0482(12) 0.0358(10) 0.0296(9) 0.0066(8) 0.0042(8) -0.0009(9)
C24 0.0389(11) 0.0412(11) 0.0310(9) 0.0072(8) 0.0006(8) 0.0041(8)
C25 0.0228(9) 0.0286(9) 0.0279(8) 0.0020(7) 0.0025(7) -0.0046(7)
C26 0.0305(10) 0.0375(10) 0.0286(8) 0.0000(7) -0.0005(7) -0.0068(8)
C27 0.0294(10) 0.0470(11) 0.0366(9) 0.0085(8) -0.0062(7) -0.0060(8)
C28 0.0276(10) 0.0432(11) 0.0441(10) 0.0077(8) 0.0012(8) 0.0041(8)
C29 0.0278(9) 0.0280(9) 0.0345(9) 0.0051(7) 0.0044(7) -0.0018(7)
C30 0.0265(9) 0.0270(8) 0.0271(8) 0.0039(7) 0.0031(7) -0.0049(7)
C31 0.0355(10) 0.0332(10) 0.0415(10) 0.0037(8) 0.0128(8) 0.0040(8)
C32 0.0424(11) 0.0334(10) 0.0347(9) -0.0029(8) 0.0110(8) 0.0010(8)
C33 0.0368(10) 0.0409(10) 0.0265(8) -0.0027(8) 0.0024(7) -0.0024(8)

loop_
_atom_type_symbol
_atom_type_description
_atom_type_scat_dispersion_real
_atom_type_scat_dispersion_imag
_atom_type_scat_source
C C 0.0033 0.0016 'International Tables Vol C Tables 4.2.6.8 and 6.1.1.4'
H H 0.0000 0.0000 'International Tables Vol C Tables 4.2.6.8 and 6.1.1.4'
N N 0.0061 0.0033 'International Tables Vol C Tables 4.2.6.8 and 6.1.1.4'

loop_
_geom_angle_atom_site_label_1
_geom_angle_atom_site_label_2
_geom_angle_atom_site_label_3
_geom_angle
C1 N1 C3 112.75(13)
C1 N1 C5 112.98(12)
C3 N1 C5 111.44(12)
C7 N2 C2 119.66(13)
C7 N2 H2 114.2(11)
C2 N2 H2 115.4(11)
C16 N3 C4 122.67(15)
C16 N3 H3 112.8(12)
C4 N3 H3 118.2(12)
C25 N4 C6 123.87(13)
C25 N4 H4 112.8(12)
C6 N4 H4 115.2(12)
C15 N5 C12 117.34(15)
C24 N6 C21 117.81(15)
C33 N7 C30 117.38(14)
N1 C1 C2 111.04(12)
N1 C1 H1A 109.4
C2 C1 H1A 109.4
N1 C1 H1B 109.4
C2 C1 H1B 109.4
H1A C1 H1B 108.0
N2 C2 C1 110.62(12)
N2 C2 H2A 109.5
C1 C2 H2A 109.5
N2 C2 H2B 109.5
C1 C2 H2B 109.5
H2A C2 H2B 108.1
N1 C3 C4 110.49(13)
N1 C3 H3A 109.6
C4 C3 H3A 109.6
N1 C3 H3B 109.6
C4 C3 H3B 109.6
H3A C3 H3B 108.1
N3 C4 C3 114.13(14)
N3 C4 H4A 108.7
C3 C4 H4A 108.7
N3 C4 H4B 108.7
C3 C4 H4B 108.7
H4A C4 H4B 107.6
N1 C5 C6 112.52(13)
N1 C5 H5A 109.1
C6 C5 H5A 109.1
N1 C5 H5B 109.1
C6 C5 H5B 109.1
H5A C5 H5B 107.8
N4 C6 C5 107.57(13)
N4 C6 H6A 110.2
C5 C6 H6A 110.2
N4 C6 H6B 110.2
C5 C6 H6B 110.2
H6A C6 H6B 108.5
N2 C7 C8 123.48(15)
N2 C7 C12 118.01(14)
C8 C7 C12 118.51(15)
C7 C8 C9 121.18(15)
C7 C8 H8 119.4
C9 C8 H8 119.4
C10 C9 C8 121.25(16)
C10 C9 H9 119.4
C8 C9 H9 119.4
C9 C10 C11 119.76(16)
C9 C10 H10 120.1
C11 C10 H10 120.1
C13 C11 C10 123.80(16)
C13 C11 C12 116.59(16)
C10 C11 C12 119.59(15)
N5 C12 C11 123.27(15)
N5 C12 C7 117.04(14)
C11 C12 C7 119.68(14)
C14 C13 C11 119.88(17)
C14 C13 H13 120.1
C11 C13 H13 120.1
C13 C14 C15 119.33(16)
C13 C14 H14 120.3
C15 C14 H14 120.3
N5 C15 C14 123.59(17)
N5 C15 H15 118.2
C14 C15 H15 118.2
N3 C16 C17 124.20(16)
N3 C16 C21 117.83(15)
C17 C16 C21 117.93(15)
C16 C17 C18 120.89(17)
C16 C17 H17 119.6
C18 C17 H17 119.6
C19 C18 C17 121.80(17)
C19 C18 H18 119.1
C17 C18 H18 119.1
C18 C19 C20 119.60(17)
C18 C19 H19 120.2
C20 C19 H19 120.2
C22 C20 C19 123.41(16)
C22 C20 C21 117.06(16)
C19 C20 C21 119.51(16)
N6 C21 C20 122.45(16)
N6 C21 C16 117.30(15)
C20 C21 C16 120.25(15)
C23 C22 C20 119.92(17)
C23 C22 H22 120.0
C20 C22 H22 120.0
C22 C23 C24 118.78(17)
C22 C23 H23 120.6
C24 C23 H23 120.6
N6 C24 C23 123.90(17)
N6 C24 H24 118.1
C23 C24 H24 118.1
N4 C25 C26 124.97(15)
N4 C25 C30 116.66(13)
C26 C25 C30 118.36(15)
C25 C26 C27 120.48(16)
C25 C26 H26 119.8
C27 C26 H26 119.8
C28 C27 C26 121.91(16)
C28 C27 H27 119.0
C26 C27 H27 119.0
C27 C28 C29 119.68(16)
C27 C28 H28 120.2
C29 C28 H28 120.2
C31 C29 C30 117.04(15)
C31 C29 C28 123.83(16)
C30 C29 C28 119.12(15)
N7 C30 C29 122.77(15)
N7 C30 C25 116.84(14)
C29 C30 C25 120.38(14)
C32 C31 C29 119.91(16)
C32 C31 H31 120.0
C29 C31 H31 120.0
C31 C32 C33 118.83(16)
C31 C32 H32 120.6
C33 C32 H32 120.6
N7 C33 C32 124.05(16)
N7 C33 H33 118.0
C32 C33 H33 118.0

loop_
_geom_bond_atom_site_label_1
_geom_bond_atom_site_label_2
_geom_bond_distance
N1 C1 1.459(2)
N1 C3 1.465(2)
N1 C5 1.467(2)
N2 C7 1.376(2)
N2 C2 1.449(2)
N2 H2 0.948(15)
N3 C16 1.376(2)
N3 C4 1.447(2)
N3 H3 0.945(15)
N4 C25 1.368(2)
N4 C6 1.443(2)
N4 H4 0.947(15)
N5 C15 1.322(2)
N5 C12 1.367(2)
N6 C24 1.318(2)
N6 C21 1.366(2)
N7 C33 1.318(2)
N7 C30 1.368(2)
C1 C2 1.512(2)
C1 H1A 0.9900
C1 H1B 0.9900
C2 H2A 0.9900
C2 H2B 0.9900
C3 C4 1.522(2)
C3 H3A 0.9900
C3 H3B 0.9900
C4 H4A 0.9900
C4 H4B 0.9900
C5 C6 1.516(2)
C5 H5A 0.9900
C5 H5B 0.9900
C6 H6A 0.9900
C6 H6B 0.9900
C7 C8 1.380(2)
C7 C12 1.438(2)
C8 C9 1.402(2)
C8 H8 0.9500
C9 C10 1.368(2)
C9 H9 0.9500
C10 C11 1.414(2)
C10 H10 0.9500
C11 C13 1.414(2)
C11 C12 1.416(2)
C13 C14 1.360(3)
C13 H13 0.9500
C14 C15 1.402(3)
C14 H14 0.9500
C15 H15 0.9500
C16 C17 1.388(2)
C16 C21 1.438(2)
C17 C18 1.408(2)
C17 H17 0.9500
C18 C19 1.363(3)
C18 H18 0.9500
C19 C20 1.412(2)
C19 H19 0.9500
C20 C22 1.409(2)
C20 C21 1.419(2)
C22 C23 1.365(2)
C22 H22 0.9500
C23 C24 1.401(2)
C23 H23 0.9500
C24 H24 0.9500
C25 C26 1.385(2)
C25 C30 1.434(2)
C26 C27 1.407(2)
C26 H26 0.9500
C27 C28 1.362(3)
C27 H27 0.9500
C28 C29 1.418(2)
C28 H28 0.9500
C29 C31 1.410(2)
C29 C30 1.414(2)
C31 C32 1.362(3)
C31 H31 0.9500
C32 C33 1.401(2)
C32 H32 0.9500
C33 H33 0.9500
